data_4338282
loop_
_publ_author_name
'Ueda, Tadaharu'
'Ohnishi, Miho'
'Shiro, Motoo'
'Nambu, Jun-Ichi'
'Yonemura, Toshiaki'
'Boas, John F.'
'Bond, Alan M.'

_publ_section_title
;
 Synthesis and Characterization of Novel Wells-Dawson-Type Mono
 Vanadium(V)-Substituted Tungsto-polyoxometalate Isomers: 1- and
 4-[S2VW17O62](5-).
;
_journal_issue 10
_journal_name_full 'Inorganic chemistry'
_journal_page_first 4891
_journal_page_last 4898
_journal_paper_doi 10.1021/ic402994q
_journal_volume 53
_journal_year 2014
_chemical_absolute_configuration ad
_chemical_formula_moiety '5(C12 H28 N), C2 H3 N, O62 S2 V W17'
_chemical_formula_sum 'C62 H143 N6 O62 S2 V W17'
_chemical_formula_weight 5205.33
_space_group_IT_number 19
_symmetry_cell_setting orthorhombic
_symmetry_Int_Tables_number 19
_symmetry_space_group_name_Hall 'P 2ac 2ab'
_symmetry_space_group_name_H-M 'P 21 21 21'
_atom_sites_solution_hydrogens geom
_atom_sites_solution_primary direct
_atom_sites_solution_secondary difmap
_cell_angle_alpha 90.0000
_cell_angle_beta 90.0000
_cell_angle_gamma 90.0000
_cell_formula_units_Z 4
_cell_length_a 18.3309(4)
_cell_length_b 20.3938(4)
_cell_length_c 30.927(3)
_cell_measurement_reflns_used 194319
_cell_measurement_temperature 123
_cell_measurement_theta_max 27.49
_cell_measurement_theta_min 3.02
_cell_volume 11561.6(12)
_computing_cell_refinement 'PROCESS-AUTO (Rigaku, 1998)'
_computing_data_collection 'PROCESS-AUTO (Rigaku, 1998)'
_computing_data_reduction 'CrystalStructure (Rigaku, 2000-2010)'
_computing_molecular_graphics 'ORTEP (Johnson, 1976)'
_computing_publication_material 'CrystalStructure (Rigaku, 2000-2010)'
_computing_structure_refinement 'SHELXL97 (Sheldrick, 1997)'
_computing_structure_solution 'SHELXS97 (Sheldrick, 1997)'
_diffrn_ambient_temperature 123
_diffrn_detector_area_resol_mean 10.000
_diffrn_measured_fraction_theta_full 0.995
_diffrn_measured_fraction_theta_max 0.995
_diffrn_measurement_device_type 'Rigaku VariMax with RAPID'
_diffrn_measurement_method \w
_diffrn_radiation_type 'Mo K\a'
_diffrn_radiation_wavelength 0.71075
_diffrn_reflns_av_R_equivalents 0.0383
_diffrn_reflns_limit_h_max 23
_diffrn_reflns_limit_h_min -23
_diffrn_reflns_limit_k_max 23
_diffrn_reflns_limit_k_min -26
_diffrn_reflns_limit_l_max 40
_diffrn_reflns_limit_l_min -40
_diffrn_reflns_number 202709
_diffrn_reflns_theta_full 27.49
_diffrn_reflns_theta_max 27.48
_diffrn_standards_number 0
_exptl_absorpt_coefficient_mu 17.056
_exptl_absorpt_correction_T_max 0.256
_exptl_absorpt_correction_T_min 0.143
_exptl_absorpt_correction_type multi-scan
_exptl_absorpt_process_details 'ABSCOR (Rigaku, 1995)'
_exptl_crystal_colour yellow
_exptl_crystal_density_diffrn 2.990
_exptl_crystal_density_method 'not measured'
_exptl_crystal_description block
_exptl_crystal_F_000 9464.00
_exptl_crystal_size_max 0.100
_exptl_crystal_size_mid 0.100
_exptl_crystal_size_min 0.080
_refine_diff_density_max 1.840
_refine_diff_density_min -0.910
_refine_ls_abs_structure_details 'Flack, H. D. (1983), Acta Cryst. A39, 876-881.  12210 Friedel Pairs'
_refine_ls_abs_structure_Flack 0.017(6)
_refine_ls_extinction_method none
_refine_ls_goodness_of_fit_ref 1.221
_refine_ls_hydrogen_treatment constr
_refine_ls_number_parameters 1363
_refine_ls_number_reflns 26429
_refine_ls_number_restraints 1676
_refine_ls_R_factor_gt 0.0236
_refine_ls_shift/su_max 0.014
_refine_ls_structure_factor_coef Fsqd
_refine_ls_weighting_details 'w = 1/[\s^2^(Fo^2^)+(0.0051P)^2^+43.1544P] where P=(Fo^2^+2Fc^2^)/3'
_refine_ls_weighting_scheme calc
_refine_ls_wR_factor_ref 0.0400
_reflns_number_gt 26023
_reflns_number_total 26429
_reflns_threshold_expression F^2^>2.0\s(F^2^)
_cod_data_source_file ic402994q_si_003.cif
_cod_data_source_block N0.2
_cod_depositor_comments 'Adding full bibliography for 4338282--4338283.cif.'
_cod_original_cell_volume 11561.5(9)
_cod_database_code 4338282

loop_
_symmetry_equiv_pos_site_id
_symmetry_equiv_pos_as_xyz
1 +X,+Y,+Z
2 1/2+X,1/2-Y,-Z
3 -X,1/2+Y,1/2-Z
4 1/2-X,-Y,1/2+Z

loop_
_atom_site_label
_atom_site_type_symbol
_atom_site_fract_x
_atom_site_fract_y
_atom_site_fract_z
_atom_site_U_iso_or_equiv
_atom_site_adp_type
_atom_site_occupancy
_atom_site_symmetry_multiplicity
_atom_site_calc_flag
_atom_site_refinement_flags
_atom_site_disorder_assembly
_atom_site_disorder_group
W1 W 0.478467(13) 0.383553(13) 0.391916(8) 0.01649(5) Uani 1.0 4 d U . .
W2 W 0.502634(13) 0.550466(13) 0.398744(8) 0.01539(5) Uani 1.0 4 d U . .
W3 W 0.498356(13) 0.476717(12) 0.299253(8) 0.01426(5) Uani 1.0 4 d . . .
W4 W 0.311010(13) 0.401791(14) 0.457820(8) 0.01451(10) Uani 0.9087(17) 4 d PU A 1
V4 V 0.311010(13) 0.401791(14) 0.457820(8) 0.01451(10) Uani 0.0913(17) 4 d PU A 2
W5 W 0.332864(14) 0.569492(14) 0.462847(8) 0.01519(10) Uani 0.9029(17) 4 d PU B 1
V5 V 0.332864(14) 0.569492(14) 0.462847(8) 0.01519(10) Uani 0.0971(17) 4 d PU B 2
W6 W 0.358314(14) 0.664449(13) 0.362185(8) 0.01278(9) Uani 0.9136(16) 4 d PU C 1
V6 V 0.358314(14) 0.664449(13) 0.362185(8) 0.01278(9) Uani 0.0864(16) 4 d PU C 2
W7 W 0.349740(13) 0.586178(13) 0.262753(8) 0.01215(9) Uani 0.9243(16) 4 d PU D 1
V7 V 0.349740(13) 0.586178(13) 0.262753(8) 0.01215(9) Uani 0.0757(16) 4 d PU D 2
W8 W 0.325739(13) 0.405655(13) 0.258258(8) 0.01279(9) Uani 0.9229(16) 4 d PU E 1
V8 V 0.325739(13) 0.405655(13) 0.258258(8) 0.01279(9) Uani 0.0771(16) 4 d PU E 2
W9 W 0.302785(14) 0.316417(13) 0.351769(8) 0.01396(9) Uani 0.9178(17) 4 d PU F 1
V9 V 0.302785(14) 0.316417(13) 0.351769(8) 0.01396(9) Uani 0.0822(17) 4 d PU F 2
W10 W 0.101120(14) 0.343442(13) 0.347174(9) 0.01443(9) Uani 0.9124(17) 4 d PU G 1
V10 V 0.101120(14) 0.343442(13) 0.347174(9) 0.01443(9) Uani 0.0876(17) 4 d PU G 2
W11 W 0.108635(13) 0.427250(14) 0.453150(8) 0.01407(9) Uani 0.9205(17) 4 d PU H 1
V11 V 0.108635(13) 0.427250(14) 0.453150(8) 0.01407(9) Uani 0.0795(17) 4 d PU H 2
W12 W 0.130534(13) 0.595273(14) 0.458775(8) 0.01443(9) Uani 0.9166(17) 4 d PU I 1
V12 V 0.130534(13) 0.595273(14) 0.458775(8) 0.01443(9) Uani 0.0834(17) 4 d PU I 2
W13 W 0.155612(13) 0.688956(13) 0.357197(8) 0.01256(9) Uani 0.9307(16) 4 d PU J 1
V13 V 0.155612(13) 0.688956(13) 0.357197(8) 0.01256(9) Uani 0.0693(16) 4 d PU J 2
W14 W 0.147960(14) 0.612162(13) 0.257802(8) 0.01296(9) Uani 0.9113(17) 4 d PU K 1
V14 V 0.147960(14) 0.612162(13) 0.257802(8) 0.01296(9) Uani 0.0887(17) 4 d PU K 2
W15 W 0.123974(13) 0.432617(13) 0.252530(8) 0.01291(9) Uani 0.9202(16) 4 d PU L 1
V15 V 0.123974(13) 0.432617(13) 0.252530(8) 0.01291(9) Uani 0.0798(16) 4 d PU L 2
W16 W -0.030779(13) 0.538471(13) 0.285669(8) 0.01529(5) Uani 1.0 4 d U . .
W17 W -0.050379(12) 0.451957(13) 0.380228(8) 0.01588(5) Uani 1.0 4 d U . .
W18 W -0.025512(13) 0.618742(13) 0.384292(8) 0.01593(5) Uani 1.0 4 d U . .
S1 S 0.33240(8) 0.48979(7) 0.35916(4) 0.0116(3) Uani 1.0 4 d U . .
S2 S 0.12582(8) 0.51696(7) 0.35485(5) 0.0123(3) Uani 1.0 4 d U . .
O1 O 0.5257(2) 0.4623(3) 0.41300(13) 0.0172(9) Uani 1.0 4 d U . .
O2 O 0.5222(2) 0.4048(3) 0.33756(13) 0.0190(9) Uani 1.0 4 d U . .
O3 O 0.4082(2) 0.3966(2) 0.43682(13) 0.0162(9) Uani 1.0 4 d U . .
O4 O 0.4040(3) 0.3368(3) 0.36301(13) 0.0170(9) Uani 1.0 4 d U . .
O5 O 0.4143(2) 0.4802(2) 0.36109(12) 0.0108(8) Uani 1.0 4 d U . .
O6 O 0.5327(3) 0.3233(3) 0.41105(15) 0.0236(10) Uani 1.0 4 d U . .
O7 O 0.5411(2) 0.5316(2) 0.34233(13) 0.0161(9) Uani 1.0 4 d U . .
O8 O 0.4304(2) 0.5509(3) 0.44124(13) 0.0151(9) Uani 1.0 4 d U . .
O9 O 0.4470(2) 0.6179(2) 0.37147(12) 0.0131(8) Uani 1.0 4 d U . .
O10 O 0.5729(3) 0.5923(3) 0.42204(13) 0.0206(10) Uani 1.0 4 d U . .
O11 O 0.4418(2) 0.5472(2) 0.27974(12) 0.0133(8) Uani 1.0 4 d U . .
O12 O 0.4236(2) 0.4212(2) 0.27630(13) 0.0131(8) Uani 1.0 4 d U . .
O13 O 0.5663(3) 0.4717(2) 0.26164(14) 0.0185(9) Uani 1.0 4 d U . .
O14 O 0.3324(3) 0.4824(3) 0.48567(12) 0.0169(9) Uani 1.0 4 d U . .
O15 O 0.2881(2) 0.3471(3) 0.40920(13) 0.0154(9) Uani 1.0 4 d U . .
O16 O 0.2100(2) 0.4223(2) 0.46137(12) 0.0146(9) Uani 1.0 4 d U . .
O17 O 0.3040(2) 0.4898(2) 0.40372(12) 0.0128(8) Uani 1.0 4 d U . .
O18 O 0.3162(3) 0.3482(3) 0.49951(14) 0.0215(10) Uani 1.0 4 d U . .
O19 O 0.3301(3) 0.6316(3) 0.41765(12) 0.0162(9) Uani 1.0 4 d U . .
O20 O 0.2315(3) 0.5726(3) 0.46660(12) 0.0158(9) Uani 1.0 4 d U . .
O21 O 0.3571(3) 0.6127(3) 0.50708(13) 0.0217(10) Uani 1.0 4 d U . .
O22 O 0.3723(3) 0.6562(2) 0.30147(13) 0.0155(8) Uani 1.0 4 d U . .
O23 O 0.2569(2) 0.6799(2) 0.35190(13) 0.0141(9) Uani 1.0 4 d U . .
O24 O 0.3181(2) 0.5527(2) 0.33822(12) 0.0131(8) Uani 1.0 4 d U . .
O25 O 0.3864(3) 0.7417(3) 0.37197(14) 0.0192(9) Uani 1.0 4 d U . .
O26 O 0.3225(2) 0.4990(2) 0.24962(12) 0.0135(8) Uani 1.0 4 d U . .
O27 O 0.2514(2) 0.6103(2) 0.26389(13) 0.0132(8) Uani 1.0 4 d U . .
O28 O 0.3745(2) 0.6176(2) 0.21408(13) 0.0152(8) Uani 1.0 4 d U . .
O29 O 0.3233(3) 0.3275(2) 0.29184(13) 0.0161(9) Uani 1.0 4 d U . .
O30 O 0.2233(2) 0.4079(2) 0.25813(13) 0.0130(8) Uani 1.0 4 d U . .
O31 O 0.3022(2) 0.4351(2) 0.33451(12) 0.0123(8) Uani 1.0 4 d U . .
O32 O 0.3412(3) 0.3760(3) 0.20814(13) 0.0185(9) Uani 1.0 4 d U . .
O33 O 0.2033(3) 0.3277(2) 0.34140(13) 0.0163(9) Uani 1.0 4 d U . .
O34 O 0.3059(3) 0.2335(3) 0.35685(14) 0.0201(9) Uani 1.0 4 d U . .
O35 O 0.1200(2) 0.3692(2) 0.40506(13) 0.0158(9) Uani 1.0 4 d U . .
O36 O 0.0966(2) 0.3590(2) 0.28677(13) 0.0152(8) Uani 1.0 4 d U . .
O37 O 0.0108(2) 0.3887(2) 0.35387(13) 0.0156(8) Uani 1.0 4 d U . .
O38 O 0.1440(2) 0.4568(2) 0.33120(12) 0.0124(8) Uani 1.0 4 d U . .
O39 O 0.0709(3) 0.2655(2) 0.35143(15) 0.0221(10) Uani 1.0 4 d U . .
O40 O 0.1054(2) 0.5112(3) 0.48082(13) 0.0161(9) Uani 1.0 4 d U . .
O41 O 0.0150(2) 0.4464(2) 0.42738(13) 0.0154(9) Uani 1.0 4 d U . .
O42 O 0.1462(2) 0.5113(2) 0.40074(12) 0.0126(8) Uani 1.0 4 d U . .
O43 O 0.0797(3) 0.3779(3) 0.49373(14) 0.0231(10) Uani 1.0 4 d U . .
O44 O 0.1616(3) 0.6545(2) 0.41412(13) 0.0152(8) Uani 1.0 4 d U . .
O45 O 0.0360(2) 0.6031(2) 0.43265(13) 0.0164(9) Uani 1.0 4 d U . .
O46 O 0.1183(3) 0.6446(3) 0.50239(14) 0.0203(9) Uani 1.0 4 d U . .
O47 O 0.1459(2) 0.6849(2) 0.29574(13) 0.0136(8) Uani 1.0 4 d U . .
O48 O 0.0535(2) 0.6678(2) 0.36210(14) 0.0154(9) Uani 1.0 4 d U . .
O49 O 0.1609(2) 0.57384(19) 0.33492(12) 0.0121(8) Uani 1.0 4 d U . .
O50 O 0.1499(3) 0.7711(2) 0.36516(14) 0.0190(9) Uani 1.0 4 d U . .
O51 O 0.1534(2) 0.5210(2) 0.24538(12) 0.0149(8) Uani 1.0 4 d U . .
O52 O 0.0472(2) 0.5955(2) 0.26954(12) 0.0141(8) Uani 1.0 4 d U . .
O53 O 0.1426(3) 0.6480(2) 0.20866(13) 0.0182(9) Uani 1.0 4 d U . .
O54 O 0.0296(3) 0.4699(2) 0.26601(13) 0.0167(9) Uani 1.0 4 d U . .
O55 O 0.1078(3) 0.4071(3) 0.20125(13) 0.0197(9) Uani 1.0 4 d U . .
O56 O -0.0793(2) 0.4788(2) 0.32311(13) 0.0154(9) Uani 1.0 4 d U . .
O57 O -0.0594(2) 0.6043(2) 0.32607(14) 0.0170(9) Uani 1.0 4 d U . .
O58 O 0.0445(2) 0.52666(19) 0.35209(12) 0.0117(8) Uani 1.0 4 d U . .
O59 O -0.0939(3) 0.5488(3) 0.24581(14) 0.0232(10) Uani 1.0 4 d U . .
O60 O -0.0753(2) 0.5385(3) 0.39848(13) 0.0170(9) Uani 1.0 4 d U . .
O61 O -0.1241(3) 0.4079(3) 0.39678(15) 0.0227(10) Uani 1.0 4 d U . .
O62 O -0.0843(3) 0.6772(3) 0.40237(15) 0.0218(10) Uani 1.0 4 d U . .
N1 N 0.2267(3) 0.4881(3) 0.60725(15) 0.0238(12) Uani 1.0 4 d U . .
C1 C 0.2973(3) 0.4752(4) 0.63260(18) 0.0251(14) Uani 1.0 4 d U . .
H1A H 0.3066 0.5134 0.6516 0.0302 Uiso 1.0 4 calc R . .
H1B H 0.2893 0.4367 0.6515 0.0302 Uiso 1.0 4 calc R . .
C2 C 0.3645(4) 0.4629(5) 0.6062(2) 0.0400(18) Uani 1.0 4 d U . .
H2A H 0.3746 0.5018 0.5880 0.0480 Uiso 1.0 4 calc R . .
H2B H 0.3558 0.4252 0.5867 0.0480 Uiso 1.0 4 calc R . .
C3 C 0.4301(4) 0.4487(5) 0.6343(3) 0.0378(18) Uani 1.0 4 d U . .
H3A H 0.4727 0.4407 0.6160 0.0453 Uiso 1.0 4 calc R . .
H3B H 0.4204 0.4099 0.6521 0.0453 Uiso 1.0 4 calc R . .
H3C H 0.4396 0.4864 0.6532 0.0453 Uiso 1.0 4 calc R . .
C4 C 0.2102(4) 0.4289(3) 0.57921(18) 0.0288(15) Uani 1.0 4 d U . .
H4A H 0.1631 0.4366 0.5643 0.0346 Uiso 1.0 4 calc R . .
H4B H 0.2484 0.4258 0.5566 0.0346 Uiso 1.0 4 calc R . .
C5 C 0.2058(5) 0.3640(3) 0.6021(3) 0.0387(18) Uani 1.0 4 d U . .
H5A H 0.1713 0.3674 0.6266 0.0464 Uiso 1.0 4 calc R . .
H5B H 0.2544 0.3526 0.6139 0.0464 Uiso 1.0 4 calc R . .
C6 C 0.1809(5) 0.3104(4) 0.5719(3) 0.0395(19) Uani 1.0 4 d U . .
H6A H 0.1784 0.2687 0.5877 0.0474 Uiso 1.0 4 calc R . .
H6B H 0.2156 0.3063 0.5480 0.0474 Uiso 1.0 4 calc R . .
H6C H 0.1326 0.3212 0.5605 0.0474 Uiso 1.0 4 calc R . .
C7 C 0.1658(3) 0.4984(3) 0.64019(17) 0.0208(13) Uani 1.0 4 d U . .
H7A H 0.1628 0.4588 0.6587 0.0249 Uiso 1.0 4 calc R . .
H7B H 0.1794 0.5356 0.6591 0.0249 Uiso 1.0 4 calc R . .
C8 C 0.0914(4) 0.5115(5) 0.6217(2) 0.0360(17) Uani 1.0 4 d U . .
H8A H 0.0766 0.4744 0.6030 0.0433 Uiso 1.0 4 calc R . .
H8B H 0.0931 0.5515 0.6036 0.0433 Uiso 1.0 4 calc R . .
C9 C 0.0353(4) 0.5207(5) 0.6575(3) 0.0355(18) Uani 1.0 4 d U . .
H9A H -0.0126 0.5294 0.6446 0.0426 Uiso 1.0 4 calc R . .
H9B H 0.0497 0.5577 0.6758 0.0426 Uiso 1.0 4 calc R . .
H9C H 0.0328 0.4807 0.6750 0.0426 Uiso 1.0 4 calc R . .
C10 C 0.2348(5) 0.5484(3) 0.5790(3) 0.0420(18) Uani 1.0 4 d U . .
H10A H 0.2732 0.5397 0.5573 0.0504 Uiso 1.0 4 calc R . .
H10B H 0.1885 0.5553 0.5632 0.0504 Uiso 1.0 4 calc R . .
C11 C 0.2538(7) 0.6111(4) 0.6026(3) 0.077(3) Uani 1.0 4 d U . .
H11A H 0.2165 0.6180 0.6252 0.0919 Uiso 1.0 4 calc R . .
H11B H 0.3009 0.6040 0.6175 0.0919 Uiso 1.0 4 calc R . .
C12 C 0.2599(8) 0.6723(5) 0.5779(4) 0.098(4) Uani 1.0 4 d U . .
H12A H 0.2722 0.7083 0.5975 0.1180 Uiso 1.0 4 calc R . .
H12B H 0.2133 0.6816 0.5636 0.1180 Uiso 1.0 4 calc R . .
H12C H 0.2982 0.6677 0.5560 0.1180 Uiso 1.0 4 calc R . .
N2 N 0.7113(3) 0.3340(3) 0.26690(15) 0.0215(11) Uani 1.0 4 d U . .
C13 C 0.6526(3) 0.2814(3) 0.2621(3) 0.0219(13) Uani 1.0 4 d U . .
H13A H 0.6653 0.2532 0.2371 0.0263 Uiso 1.0 4 calc R . .
H13B H 0.6533 0.2534 0.2883 0.0263 Uiso 1.0 4 calc R . .
C14 C 0.5762(3) 0.3070(4) 0.2558(3) 0.0309(16) Uani 1.0 4 d U . .
H14A H 0.5731 0.3293 0.2274 0.0371 Uiso 1.0 4 calc R . .
H14B H 0.5655 0.3398 0.2785 0.0371 Uiso 1.0 4 calc R . .
C15 C 0.5198(4) 0.2532(4) 0.2576(3) 0.0396(19) Uani 1.0 4 d U . .
H15A H 0.4711 0.2722 0.2538 0.0475 Uiso 1.0 4 calc R . .
H15B H 0.5225 0.2312 0.2857 0.0475 Uiso 1.0 4 calc R . .
H15C H 0.5292 0.2214 0.2345 0.0475 Uiso 1.0 4 calc R . .
C16 C 0.7853(3) 0.2996(3) 0.2681(3) 0.0237(14) Uani 1.0 4 d U . .
H16A H 0.7836 0.2655 0.2908 0.0284 Uiso 1.0 4 calc R . .
H16B H 0.7925 0.2770 0.2401 0.0284 Uiso 1.0 4 calc R . .
C17 C 0.8509(3) 0.3423(4) 0.2763(3) 0.0285(15) Uani 1.0 4 d U . .
H17A H 0.8482 0.3604 0.3060 0.0342 Uiso 1.0 4 calc R . .
H17B H 0.8509 0.3794 0.2557 0.0342 Uiso 1.0 4 calc R . .
C18 C 0.9213(4) 0.3035(4) 0.2713(3) 0.0322(17) Uani 1.0 4 d U . .
H18A H 0.9631 0.3324 0.2767 0.0386 Uiso 1.0 4 calc R . .
H18B H 0.9244 0.2860 0.2419 0.0386 Uiso 1.0 4 calc R . .
H18C H 0.9218 0.2673 0.2921 0.0386 Uiso 1.0 4 calc R . .
C19 C 0.7076(4) 0.3816(3) 0.22935(17) 0.0247(14) Uani 1.0 4 d U . .
H19A H 0.6600 0.4045 0.2305 0.0296 Uiso 1.0 4 calc R . .
H19B H 0.7461 0.4151 0.2334 0.0296 Uiso 1.0 4 calc R . .
C20 C 0.7163(5) 0.3527(4) 0.18506(19) 0.0354(17) Uani 1.0 4 d U . .
H20A H 0.6834 0.3145 0.1820 0.0425 Uiso 1.0 4 calc R . .
H20B H 0.7671 0.3372 0.1813 0.0425 Uiso 1.0 4 calc R . .
C21 C 0.6986(5) 0.4031(5) 0.1503(3) 0.045(2) Uani 1.0 4 d U . .
H21A H 0.7035 0.3829 0.1217 0.0535 Uiso 1.0 4 calc R . .
H21B H 0.7325 0.4401 0.1527 0.0535 Uiso 1.0 4 calc R . .
H21C H 0.6485 0.4188 0.1542 0.0535 Uiso 1.0 4 calc R . .
C22 C 0.6997(4) 0.3733(3) 0.30799(17) 0.0220(13) Uani 1.0 4 d U . .
H22A H 0.7398 0.4056 0.3105 0.0264 Uiso 1.0 4 calc R . .
H22B H 0.6536 0.3983 0.3050 0.0264 Uiso 1.0 4 calc R . .
C23 C 0.6961(4) 0.3345(4) 0.34956(19) 0.0270(14) Uani 1.0 4 d U . .
H23A H 0.7387 0.3048 0.3514 0.0323 Uiso 1.0 4 calc R . .
H23B H 0.6513 0.3075 0.3499 0.0323 Uiso 1.0 4 calc R . .
C24 C 0.6960(4) 0.3809(4) 0.3881(3) 0.0351(17) Uani 1.0 4 d U . .
H24A H 0.6940 0.3554 0.4149 0.0422 Uiso 1.0 4 calc R . .
H24B H 0.6534 0.4098 0.3864 0.0422 Uiso 1.0 4 calc R . .
H24C H 0.7406 0.4073 0.3877 0.0422 Uiso 1.0 4 calc R . .
N3 N 0.7145(3) 0.6640(3) 0.31553(16) 0.0261(12) Uani 1.0 4 d U . .
C25 C 0.7947(3) 0.6791(4) 0.3073(3) 0.0321(16) Uani 1.0 4 d U . .
H25A H 0.8168 0.6924 0.3351 0.0386 Uiso 1.0 4 calc R . .
H25B H 0.8188 0.6377 0.2984 0.0386 Uiso 1.0 4 calc R . .
C26 C 0.8135(4) 0.7302(4) 0.2745(3) 0.047(2) Uani 1.0 4 d U . .
H26A H 0.7940 0.7733 0.2836 0.0561 Uiso 1.0 4 calc R . .
H26B H 0.7921 0.7188 0.2461 0.0561 Uiso 1.0 4 calc R . .
C27 C 0.8969(4) 0.7331(5) 0.2712(4) 0.058(3) Uani 1.0 4 d U . .
H27A H 0.9109 0.7665 0.2500 0.0700 Uiso 1.0 4 calc R . .
H27B H 0.9156 0.6903 0.2620 0.0700 Uiso 1.0 4 calc R . .
H27C H 0.9174 0.7444 0.2995 0.0700 Uiso 1.0 4 calc R . .
C28 C 0.6748(4) 0.6459(4) 0.27414(19) 0.0359(16) Uani 1.0 4 d U . .
H28A H 0.6235 0.6360 0.2815 0.0431 Uiso 1.0 4 calc R . .
H28B H 0.6746 0.6849 0.2551 0.0431 Uiso 1.0 4 calc R . .
C29 C 0.7048(5) 0.5890(4) 0.2487(3) 0.0443(19) Uani 1.0 4 d U . .
H29A H 0.6993 0.5480 0.2655 0.0532 Uiso 1.0 4 calc R . .
H29B H 0.7574 0.5958 0.2430 0.0532 Uiso 1.0 4 calc R . .
C30 C 0.6636(6) 0.5837(5) 0.2064(3) 0.055(3) Uani 1.0 4 d U . .
H30A H 0.6830 0.5469 0.1896 0.0657 Uiso 1.0 4 calc R . .
H30B H 0.6695 0.6244 0.1900 0.0657 Uiso 1.0 4 calc R . .
H30C H 0.6118 0.5763 0.2123 0.0657 Uiso 1.0 4 calc R . .
C31 C 0.6784(4) 0.7237(3) 0.3356(3) 0.0338(16) Uani 1.0 4 d U . .
H31A H 0.7066 0.7363 0.3615 0.0405 Uiso 1.0 4 calc R . .
H31B H 0.6818 0.7603 0.3147 0.0405 Uiso 1.0 4 calc R . .
C32 C 0.5997(4) 0.7161(4) 0.3485(3) 0.0376(18) Uani 1.0 4 d U . .
H32A H 0.5944 0.6777 0.3678 0.0451 Uiso 1.0 4 calc R . .
H32B H 0.5695 0.7084 0.3224 0.0451 Uiso 1.0 4 calc R . .
C33 C 0.5729(5) 0.7772(4) 0.3716(3) 0.050(3) Uani 1.0 4 d U . .
H33A H 0.5213 0.7719 0.3792 0.0596 Uiso 1.0 4 calc R . .
H33B H 0.5785 0.8153 0.3526 0.0596 Uiso 1.0 4 calc R . .
H33C H 0.6016 0.7839 0.3980 0.0596 Uiso 1.0 4 calc R . .
C34 C 0.7113(4) 0.6057(3) 0.34617(19) 0.0265(14) Uani 1.0 4 d U . .
H34A H 0.6601 0.5904 0.3475 0.0318 Uiso 1.0 4 calc R . .
H34B H 0.7406 0.5698 0.3335 0.0318 Uiso 1.0 4 calc R . .
C35 C 0.7375(4) 0.6168(4) 0.3917(3) 0.0348(17) Uani 1.0 4 d U . .
H35A H 0.7030 0.6463 0.4068 0.0418 Uiso 1.0 4 calc R . .
H35B H 0.7857 0.6385 0.3910 0.0418 Uiso 1.0 4 calc R . .
C36 C 0.7435(5) 0.5532(4) 0.4162(3) 0.041(2) Uani 1.0 4 d U . .
H36A H 0.7610 0.5620 0.4456 0.0495 Uiso 1.0 4 calc R . .
H36B H 0.7778 0.5241 0.4014 0.0495 Uiso 1.0 4 calc R . .
H36C H 0.6954 0.5322 0.4177 0.0495 Uiso 1.0 4 calc R . .
N4 N 0.3809(3) 0.1465(3) 0.47067(15) 0.0252(12) Uani 1.0 4 d U . .
C37 C 0.4416(4) 0.1605(4) 0.43723(19) 0.0342(16) Uani 1.0 4 d U . .
H37A H 0.4464 0.2086 0.4342 0.0410 Uiso 1.0 4 calc R . .
H37B H 0.4882 0.1438 0.4490 0.0410 Uiso 1.0 4 calc R . .
C38 C 0.4311(5) 0.1318(5) 0.3932(3) 0.0438(19) Uani 1.0 4 d U . .
H38A H 0.3813 0.1417 0.3826 0.0526 Uiso 1.0 4 calc R . .
H38B H 0.4369 0.0836 0.3944 0.0526 Uiso 1.0 4 calc R . .
C39 C 0.4873(5) 0.1610(5) 0.3625(3) 0.050(3) Uani 1.0 4 d U . .
H39A H 0.4807 0.1423 0.3336 0.0598 Uiso 1.0 4 calc R . .
H39B H 0.5364 0.1507 0.3730 0.0598 Uiso 1.0 4 calc R . .
H39C H 0.4810 0.2086 0.3612 0.0598 Uiso 1.0 4 calc R . .
C40 C 0.3632(4) 0.0734(3) 0.4714(3) 0.0317(15) Uani 1.0 4 d U . .
H40A H 0.3277 0.0655 0.4950 0.0380 Uiso 1.0 4 calc R . .
H40B H 0.3387 0.0621 0.4439 0.0380 Uiso 1.0 4 calc R . .
C41 C 0.4259(4) 0.0272(3) 0.4775(3) 0.0386(17) Uani 1.0 4 d U . .
H41A H 0.4496 0.0360 0.5057 0.0463 Uiso 1.0 4 calc R . .
H41B H 0.4625 0.0348 0.4544 0.0463 Uiso 1.0 4 calc R . .
C42 C 0.4013(5) -0.0435(4) 0.4760(4) 0.051(3) Uani 1.0 4 d U . .
H42A H 0.4435 -0.0723 0.4804 0.0615 Uiso 1.0 4 calc R . .
H42B H 0.3792 -0.0527 0.4479 0.0615 Uiso 1.0 4 calc R . .
H42C H 0.3654 -0.0512 0.4990 0.0615 Uiso 1.0 4 calc R . .
C43 C 0.3141(3) 0.1856(4) 0.4574(3) 0.0316(15) Uani 1.0 4 d U . .
H43A H 0.3281 0.2324 0.4556 0.0379 Uiso 1.0 4 calc R . .
H43B H 0.2996 0.1715 0.4280 0.0379 Uiso 1.0 4 calc R . .
C44 C 0.2489(4) 0.1799(5) 0.4864(3) 0.0405(18) Uani 1.0 4 d U . .
H44A H 0.2612 0.1977 0.5152 0.0486 Uiso 1.0 4 calc R . .
H44B H 0.2361 0.1331 0.4899 0.0486 Uiso 1.0 4 calc R . .
C45 C 0.1834(4) 0.2168(4) 0.4683(3) 0.0361(18) Uani 1.0 4 d U . .
H45A H 0.1419 0.2119 0.4880 0.0433 Uiso 1.0 4 calc R . .
H45B H 0.1705 0.1988 0.4399 0.0433 Uiso 1.0 4 calc R . .
H45C H 0.1955 0.2634 0.4653 0.0433 Uiso 1.0 4 calc R . .
C46 C 0.4075(4) 0.1670(4) 0.5148(2) 0.0361(17) Uani 1.0 4 d U . .
H46A H 0.4461 0.1359 0.5238 0.0434 Uiso 1.0 4 calc R . .
H46B H 0.3666 0.1623 0.5354 0.0434 Uiso 1.0 4 calc R . .
C47 C 0.4375(5) 0.2359(4) 0.5189(3) 0.049(2) Uani 1.0 4 d U . .
H47A H 0.4843 0.2392 0.5029 0.0582 Uiso 1.0 4 calc R . .
H47B H 0.4028 0.2674 0.5058 0.0582 Uiso 1.0 4 calc R . .
C48 C 0.4497(7) 0.2535(5) 0.5656(3) 0.066(3) Uani 1.0 4 d U . .
H48A H 0.4701 0.2978 0.5676 0.0793 Uiso 1.0 4 calc R . .
H48B H 0.4838 0.2221 0.5786 0.0793 Uiso 1.0 4 calc R . .
H48C H 0.4031 0.2519 0.5812 0.0793 Uiso 1.0 4 calc R . .
N5 N 0.0815(3) 0.8804(3) 0.45477(15) 0.0257(12) Uani 1.0 4 d U . .
C49 C 0.0541(5) 0.8826(4) 0.40807(18) 0.0434(18) Uani 1.0 4 d U . .
H49A H 0.0534 0.8372 0.3968 0.0521 Uiso 1.0 4 calc R . .
H49B H 0.0030 0.8984 0.4084 0.0521 Uiso 1.0 4 calc R . .
C50 C 0.0957(5) 0.9239(5) 0.3771(2) 0.052(2) Uani 1.0 4 d U . .
H50A H 0.1480 0.9123 0.3787 0.0629 Uiso 1.0 4 calc R . .
H50B H 0.0905 0.9706 0.3853 0.0629 Uiso 1.0 4 calc R . .
C51 C 0.0686(5) 0.9143(5) 0.3311(2) 0.0400(19) Uani 1.0 4 d U . .
H51A H 0.0975 0.9414 0.3114 0.0480 Uiso 1.0 4 calc R . .
H51B H 0.0172 0.9272 0.3293 0.0480 Uiso 1.0 4 calc R . .
H51C H 0.0735 0.8680 0.3230 0.0480 Uiso 1.0 4 calc R . .
C52 C 0.1545(4) 0.8434(5) 0.4546(3) 0.0465(19) Uani 1.0 4 d U . .
H52A H 0.1486 0.8037 0.4365 0.0558 Uiso 1.0 4 calc R . .
H52B H 0.1913 0.8716 0.4403 0.0558 Uiso 1.0 4 calc R . .
C53 C 0.1844(5) 0.8227(6) 0.4972(3) 0.058(3) Uani 1.0 4 d U . .
H53A H 0.1518 0.7893 0.5100 0.0700 Uiso 1.0 4 calc R . .
H53B H 0.1854 0.8609 0.5169 0.0700 Uiso 1.0 4 calc R . .
C54 C 0.2600(4) 0.7948(5) 0.4934(3) 0.050(3) Uani 1.0 4 d U . .
H54A H 0.2774 0.7817 0.5221 0.0598 Uiso 1.0 4 calc R . .
H54B H 0.2928 0.8281 0.4814 0.0598 Uiso 1.0 4 calc R . .
H54C H 0.2591 0.7565 0.4743 0.0598 Uiso 1.0 4 calc R . .
C55 C 0.0268(4) 0.8446(4) 0.4830(3) 0.0433(18) Uani 1.0 4 d U . .
H55A H 0.0457 0.8444 0.5130 0.0520 Uiso 1.0 4 calc R . .
H55B H -0.0191 0.8702 0.4831 0.0520 Uiso 1.0 4 calc R . .
C56 C 0.0089(5) 0.7758(4) 0.4708(3) 0.052(2) Uani 1.0 4 d U . .
H56A H 0.0547 0.7508 0.4669 0.0623 Uiso 1.0 4 calc R . .
H56B H -0.0175 0.7758 0.4429 0.0623 Uiso 1.0 4 calc R . .
C57 C -0.0376(5) 0.7424(4) 0.5047(3) 0.0395(19) Uani 1.0 4 d U . .
H57A H -0.0478 0.6972 0.4957 0.0474 Uiso 1.0 4 calc R . .
H57B H -0.0836 0.7663 0.5081 0.0474 Uiso 1.0 4 calc R . .
H57C H -0.0115 0.7419 0.5324 0.0474 Uiso 1.0 4 calc R . .
C58 C 0.0947(5) 0.9485(3) 0.4716(3) 0.0459(18) Uani 1.0 4 d U . .
H58A H 0.1122 0.9448 0.5019 0.0551 Uiso 1.0 4 calc R . .
H58B H 0.1347 0.9683 0.4545 0.0551 Uiso 1.0 4 calc R . .
C59 C 0.0310(5) 0.9949(4) 0.4710(3) 0.056(3) Uani 1.0 4 d U . .
H59A H 0.0091 0.9950 0.4417 0.0672 Uiso 1.0 4 calc R . .
H59B H -0.0065 0.9793 0.4916 0.0672 Uiso 1.0 4 calc R . .
C60 C 0.0525(6) 1.0637(4) 0.4828(3) 0.057(3) Uani 1.0 4 d U . .
H60A H 0.0094 1.0921 0.4820 0.0683 Uiso 1.0 4 calc R . .
H60B H 0.0888 1.0798 0.4621 0.0683 Uiso 1.0 4 calc R . .
H60C H 0.0734 1.0641 0.5120 0.0683 Uiso 1.0 4 calc R . .
N6 N 0.2163(4) 0.0543(4) 0.3989(3) 0.0466(19) Uani 1.0 4 d U . .
C61 C 0.1865(4) 0.0880(4) 0.3748(3) 0.0332(18) Uani 1.0 4 d U . .
C62 C 0.1514(5) 0.1311(5) 0.3436(3) 0.045(3) Uani 1.0 4 d U . .
H62A H 0.1656 0.1210 0.3145 0.0543 Uiso 1.0 4 calc R . .
H62B H 0.0989 0.1285 0.3458 0.0543 Uiso 1.0 4 calc R . .
H62C H 0.1650 0.1770 0.3493 0.0543 Uiso 1.0 4 calc R . .

loop_
_atom_site_aniso_label
_atom_site_aniso_U_11
_atom_site_aniso_U_22
_atom_site_aniso_U_33
_atom_site_aniso_U_12
_atom_site_aniso_U_13
_atom_site_aniso_U_23
W1 0.01047(11) 0.01993(13) 0.01906(12) 0.00333(10) -0.00031(9) 0.00531(10)
W2 0.00907(10) 0.02188(13) 0.01521(11) -0.00180(10) -0.00107(9) -0.00001(10)
W3 0.01070(10) 0.01684(13) 0.01525(11) 0.00147(10) 0.00288(9) 0.00034(9)
W4 0.01218(14) 0.01979(17) 0.01156(14) 0.00094(10) -0.00058(9) 0.00505(10)
W5 0.01183(14) 0.02375(17) 0.00998(14) -0.00341(11) -0.00043(10) -0.00292(10)
W6 0.01205(14) 0.01261(15) 0.01368(14) -0.00256(10) 0.00000(9) -0.00153(10)
W7 0.01382(14) 0.01179(15) 0.01083(13) 0.00003(10) 0.00221(9) 0.00108(9)
W8 0.01468(14) 0.01192(14) 0.01177(13) 0.00022(10) 0.00158(9) -0.00195(10)
W9 0.01443(14) 0.01122(15) 0.01622(15) 0.00163(10) -0.00051(10) 0.00219(10)
W10 0.01369(14) 0.01195(15) 0.01765(15) -0.00247(10) -0.00085(10) 0.00080(10)
W11 0.01103(14) 0.01902(16) 0.01216(14) -0.00195(10) 0.00079(9) 0.00431(10)
W12 0.01298(14) 0.01952(16) 0.01080(14) -0.00052(10) 0.00178(9) -0.00287(10)
W13 0.01266(14) 0.01081(14) 0.01421(14) 0.00059(10) 0.00126(9) -0.00172(10)
W14 0.01546(14) 0.01211(15) 0.01130(13) 0.00044(10) -0.00190(10) 0.00182(10)
W15 0.01457(14) 0.01253(14) 0.01162(14) -0.00101(10) -0.00278(9) -0.00221(10)
W16 0.01187(11) 0.01762(13) 0.01639(12) 0.00155(10) -0.00491(9) 0.00000(10)
W17 0.00909(11) 0.01841(13) 0.02014(12) -0.00213(10) -0.00096(9) 0.00211(10)
W18 0.01017(10) 0.01797(13) 0.01965(12) 0.00190(10) 0.00009(9) -0.00318(10)
V4 0.01218(14) 0.01979(17) 0.01156(14) 0.00094(10) -0.00058(9) 0.00505(10)
V5 0.01183(14) 0.02375(17) 0.00998(14) -0.00341(11) -0.00043(10) -0.00292(10)
V6 0.01205(14) 0.01261(15) 0.01368(14) -0.00256(10) 0.00000(9) -0.00153(10)
V7 0.01382(14) 0.01179(15) 0.01083(13) 0.00003(10) 0.00221(9) 0.00108(9)
V8 0.01468(14) 0.01192(14) 0.01177(13) 0.00022(10) 0.00158(9) -0.00195(10)
V9 0.01443(14) 0.01122(15) 0.01622(15) 0.00163(10) -0.00051(10) 0.00219(10)
V10 0.01369(14) 0.01195(15) 0.01765(15) -0.00247(10) -0.00085(10) 0.00080(10)
V11 0.01103(14) 0.01902(16) 0.01216(14) -0.00195(10) 0.00079(9) 0.00431(10)
V12 0.01298(14) 0.01952(16) 0.01080(14) -0.00052(10) 0.00178(9) -0.00287(10)
V13 0.01266(14) 0.01081(14) 0.01421(14) 0.00059(10) 0.00126(9) -0.00172(10)
V14 0.01546(14) 0.01211(15) 0.01130(13) 0.00044(10) -0.00190(10) 0.00182(10)
V15 0.01457(14) 0.01253(14) 0.01162(14) -0.00101(10) -0.00278(9) -0.00221(10)
S1 0.0090(7) 0.0149(8) 0.0110(6) -0.0008(6) -0.0010(5) 0.0008(6)
S2 0.0103(7) 0.0140(7) 0.0127(7) -0.0002(6) -0.0010(6) -0.0002(6)
O1 0.0055(18) 0.025(3) 0.021(2) 0.0045(17) -0.0028(16) 0.0018(18)
O2 0.0117(19) 0.024(3) 0.021(2) 0.0056(18) 0.0003(16) 0.0016(18)
O3 0.0143(18) 0.017(3) 0.017(2) -0.0009(17) -0.0016(15) 0.0054(17)
O4 0.0145(19) 0.020(3) 0.017(2) 0.0022(17) 0.0027(16) 0.0010(18)
O5 0.0094(17) 0.013(2) 0.0106(18) -0.0016(15) -0.0027(14) 0.0013(15)
O6 0.014(2) 0.029(3) 0.028(3) 0.0039(19) -0.0027(19) 0.008(2)
O7 0.014(2) 0.019(3) 0.015(2) 0.0004(17) -0.0002(16) 0.0000(17)
O8 0.0134(19) 0.020(3) 0.0115(19) -0.0007(17) -0.0019(15) 0.0004(17)
O9 0.0143(18) 0.015(2) 0.0095(19) -0.0025(16) -0.0004(15) -0.0018(16)
O10 0.014(2) 0.032(3) 0.016(3) -0.0001(19) -0.0005(17) -0.0041(19)
O11 0.0120(18) 0.016(2) 0.0121(19) -0.0028(16) -0.0007(15) -0.0000(16)
O12 0.0139(18) 0.010(2) 0.016(2) 0.0020(16) -0.0010(15) 0.0002(16)
O13 0.017(2) 0.018(3) 0.020(3) -0.0001(18) 0.0052(17) 0.0015(19)
O14 0.013(2) 0.025(2) 0.0135(19) -0.0043(17) 0.0006(16) -0.0000(16)
O15 0.0130(19) 0.021(3) 0.0127(18) -0.0014(17) -0.0028(15) 0.0032(16)
O16 0.0162(18) 0.019(3) 0.0089(19) -0.0030(16) 0.0007(15) 0.0017(16)
O17 0.0135(19) 0.012(2) 0.0129(18) 0.0017(16) 0.0028(16) -0.0007(15)
O18 0.021(3) 0.028(3) 0.016(2) 0.0047(19) 0.0008(17) 0.0106(18)
O19 0.0137(19) 0.023(3) 0.0121(18) 0.0008(17) 0.0023(16) -0.0025(16)
O20 0.0169(18) 0.020(3) 0.010(2) -0.0006(17) 0.0008(15) -0.0008(17)
O21 0.023(2) 0.030(3) 0.0122(19) -0.010(2) -0.0013(17) -0.0046(18)
O22 0.017(2) 0.016(2) 0.0142(18) -0.0009(17) -0.0010(16) -0.0010(16)
O23 0.0133(17) 0.015(3) 0.014(2) -0.0025(16) 0.0024(15) -0.0028(18)
O24 0.0137(19) 0.014(2) 0.0113(18) 0.0029(16) 0.0002(15) 0.0017(15)
O25 0.015(2) 0.017(2) 0.025(3) -0.0033(17) -0.0015(18) -0.0045(18)
O26 0.0137(19) 0.0134(18) 0.0134(19) 0.0016(15) -0.0036(16) -0.0032(15)
O27 0.0157(17) 0.008(2) 0.016(2) -0.0028(15) -0.0017(15) -0.0024(17)
O28 0.0146(19) 0.015(2) 0.0162(19) -0.0022(17) 0.0030(16) -0.0014(16)
O29 0.017(2) 0.014(2) 0.0171(19) 0.0008(17) -0.0023(16) -0.0011(16)
O30 0.0135(17) 0.013(2) 0.0125(19) -0.0001(16) -0.0005(15) -0.0004(17)
O31 0.0124(18) 0.0114(19) 0.0131(18) 0.0005(16) -0.0021(15) 0.0003(15)
O32 0.021(2) 0.017(3) 0.0171(19) 0.0020(18) -0.0001(17) -0.0037(17)
O33 0.0163(18) 0.015(3) 0.017(2) -0.0013(16) 0.0013(16) -0.0019(17)
O34 0.020(2) 0.018(2) 0.023(3) 0.0049(18) -0.0006(18) 0.0028(18)
O35 0.014(2) 0.016(3) 0.0169(19) 0.0005(17) -0.0022(16) 0.0043(16)
O36 0.0122(19) 0.017(2) 0.0166(19) -0.0015(17) -0.0026(16) -0.0016(16)
O37 0.0158(19) 0.016(2) 0.014(2) -0.0003(17) -0.0017(16) 0.0024(17)
O38 0.0131(19) 0.0106(19) 0.0136(18) 0.0010(16) -0.0013(15) 0.0011(15)
O39 0.025(3) 0.014(2) 0.028(3) -0.0071(18) -0.000(2) 0.0017(18)
O40 0.013(2) 0.023(2) 0.0124(19) -0.0028(17) 0.0021(16) -0.0011(16)
O41 0.0103(18) 0.021(3) 0.0149(19) -0.0036(16) -0.0003(15) -0.0007(17)
O42 0.0124(19) 0.016(2) 0.0093(17) -0.0014(16) -0.0029(15) -0.0013(15)
O43 0.020(2) 0.027(3) 0.023(3) -0.0031(19) 0.0037(18) 0.0086(19)
O44 0.015(2) 0.017(3) 0.0136(18) -0.0026(17) -0.0018(16) -0.0014(15)
O45 0.0118(18) 0.021(3) 0.017(2) -0.0032(17) 0.0018(15) 0.0005(17)
O46 0.016(2) 0.025(3) 0.019(2) 0.0010(18) 0.0020(17) -0.0019(18)
O47 0.0136(19) 0.0108(19) 0.0165(18) -0.0019(16) -0.0021(16) 0.0014(15)
O48 0.0122(18) 0.012(2) 0.022(3) 0.0008(16) -0.0009(16) -0.0001(17)
O49 0.0118(18) 0.0104(18) 0.0140(18) -0.0019(16) -0.0001(15) -0.0010(15)
O50 0.019(2) 0.014(2) 0.024(3) -0.0011(17) 0.0018(18) -0.0017(17)
O51 0.016(2) 0.0163(19) 0.0124(19) -0.0003(16) -0.0037(16) 0.0024(16)
O52 0.0179(18) 0.011(2) 0.014(2) 0.0014(16) -0.0041(15) 0.0025(16)
O53 0.023(2) 0.016(3) 0.0154(19) 0.0024(18) -0.0009(17) 0.0038(16)
O54 0.0155(19) 0.018(3) 0.016(2) -0.0038(16) -0.0033(16) 0.0009(17)
O55 0.022(2) 0.021(3) 0.0165(19) 0.0018(19) -0.0038(17) -0.0056(17)
O56 0.0087(19) 0.016(3) 0.022(2) -0.0016(16) -0.0050(16) -0.0013(17)
O57 0.0131(19) 0.015(3) 0.023(3) 0.0044(17) -0.0046(17) -0.0011(17)
O58 0.0073(17) 0.013(2) 0.0151(19) -0.0006(15) -0.0011(15) 0.0001(16)
O59 0.015(2) 0.036(3) 0.019(3) -0.002(2) -0.0091(18) 0.000(2)
O60 0.0084(19) 0.024(3) 0.019(2) 0.0020(17) 0.0018(16) 0.0025(18)
O61 0.012(2) 0.027(3) 0.029(3) -0.0045(19) -0.0026(18) 0.002(2)
O62 0.014(2) 0.025(3) 0.026(3) 0.0024(19) 0.0034(18) -0.007(2)
N1 0.029(3) 0.030(3) 0.012(3) 0.004(3) 0.003(2) 0.002(2)
N2 0.018(3) 0.015(3) 0.031(3) 0.006(2) 0.002(3) -0.004(3)
N3 0.020(3) 0.018(3) 0.040(3) 0.002(3) -0.003(3) 0.005(3)
N4 0.025(3) 0.025(3) 0.025(3) 0.004(3) -0.009(2) 0.008(3)
N5 0.023(3) 0.032(3) 0.022(3) -0.001(3) 0.004(2) -0.006(3)
N6 0.048(5) 0.049(5) 0.043(5) 0.003(4) -0.008(4) -0.003(4)
C1 0.027(3) 0.029(4) 0.020(3) 0.000(3) -0.003(3) 0.003(3)
C2 0.040(4) 0.053(5) 0.027(4) 0.011(4) 0.009(3) 0.004(4)
C3 0.032(4) 0.055(5) 0.027(4) -0.004(4) 0.004(3) 0.005(4)
C4 0.035(4) 0.039(4) 0.012(3) 0.004(3) -0.000(3) -0.007(3)
C5 0.050(5) 0.033(4) 0.033(4) 0.004(4) -0.012(4) -0.003(3)
C6 0.058(5) 0.031(4) 0.030(4) 0.006(4) -0.005(4) -0.009(4)
C7 0.023(3) 0.026(4) 0.014(3) -0.005(3) 0.007(3) -0.003(3)
C8 0.029(4) 0.051(5) 0.028(4) 0.004(4) 0.000(3) -0.001(4)
C9 0.028(4) 0.044(5) 0.035(4) -0.003(4) 0.001(3) -0.006(4)
C10 0.046(4) 0.042(4) 0.038(4) 0.015(4) 0.018(4) 0.024(4)
C11 0.110(7) 0.038(5) 0.082(6) 0.024(5) 0.063(5) 0.011(5)
C12 0.147(9) 0.054(6) 0.094(8) 0.014(7) 0.060(7) 0.001(6)
C13 0.013(3) 0.018(3) 0.035(4) 0.002(3) 0.003(3) -0.010(3)
C14 0.019(3) 0.024(4) 0.050(4) 0.004(3) 0.000(3) -0.008(4)
C15 0.021(4) 0.035(4) 0.062(5) 0.001(3) -0.005(4) 0.005(4)
C16 0.017(3) 0.014(3) 0.040(4) 0.004(3) 0.001(3) -0.007(3)
C17 0.022(3) 0.029(4) 0.035(4) 0.001(3) 0.004(3) -0.009(3)
C18 0.019(3) 0.027(4) 0.051(5) 0.001(3) 0.003(3) -0.008(4)
C19 0.023(3) 0.020(4) 0.031(3) 0.006(3) 0.003(3) -0.007(3)
C20 0.040(4) 0.034(4) 0.032(4) -0.001(4) 0.009(3) -0.006(3)
C21 0.045(5) 0.051(5) 0.038(4) 0.003(4) -0.002(4) 0.004(4)
C22 0.022(3) 0.015(3) 0.030(3) 0.006(3) 0.005(3) -0.008(3)
C23 0.021(3) 0.028(4) 0.032(4) 0.003(3) 0.000(3) -0.002(3)
C24 0.026(4) 0.044(5) 0.036(4) -0.002(4) 0.002(3) -0.003(4)
C25 0.020(3) 0.022(4) 0.054(4) 0.004(3) 0.002(3) 0.010(3)
C26 0.028(4) 0.037(5) 0.075(5) 0.013(4) 0.014(4) 0.026(4)
C27 0.034(4) 0.042(5) 0.099(7) 0.013(4) 0.027(5) 0.047(5)
C28 0.030(4) 0.044(4) 0.034(4) -0.005(4) 0.001(3) 0.009(3)
C29 0.051(5) 0.049(5) 0.033(4) -0.004(4) 0.003(4) -0.001(4)
C30 0.068(6) 0.058(6) 0.038(5) -0.011(5) 0.004(4) 0.004(4)
C31 0.023(3) 0.021(4) 0.058(5) 0.004(3) -0.001(3) 0.004(3)
C32 0.022(4) 0.024(4) 0.067(5) 0.003(3) 0.006(4) 0.005(4)
C33 0.027(4) 0.039(5) 0.082(6) 0.006(4) 0.025(4) 0.007(5)
C34 0.021(3) 0.019(4) 0.040(4) 0.002(3) 0.003(3) 0.006(3)
C35 0.027(4) 0.028(4) 0.050(4) 0.005(3) -0.007(3) 0.010(4)
C36 0.036(4) 0.036(5) 0.052(5) 0.011(4) -0.000(4) 0.020(4)
C37 0.031(4) 0.030(4) 0.042(4) 0.003(3) -0.005(3) 0.006(4)
C38 0.041(4) 0.048(5) 0.042(4) 0.010(4) 0.004(4) 0.008(4)
C39 0.055(5) 0.046(5) 0.048(5) 0.006(5) 0.020(4) 0.013(4)
C40 0.033(4) 0.029(4) 0.032(4) 0.000(3) -0.004(3) 0.007(3)
C41 0.047(4) 0.022(4) 0.047(4) -0.004(3) -0.010(4) 0.002(4)
C42 0.053(5) 0.027(4) 0.074(6) -0.001(4) -0.010(5) -0.003(5)
C43 0.026(3) 0.036(4) 0.032(4) 0.011(3) -0.008(3) 0.001(3)
C44 0.042(4) 0.044(5) 0.036(4) 0.008(4) 0.005(4) -0.002(4)
C45 0.043(4) 0.032(5) 0.033(4) 0.017(4) 0.006(4) -0.004(4)
C46 0.039(4) 0.034(4) 0.036(4) 0.010(4) -0.017(3) -0.001(3)
C47 0.055(5) 0.036(4) 0.055(5) 0.010(4) -0.026(4) -0.003(4)
C48 0.079(7) 0.053(6) 0.067(6) 0.004(5) -0.034(6) -0.010(5)
C49 0.053(5) 0.044(5) 0.033(4) 0.011(4) 0.001(4) -0.012(4)
C50 0.059(5) 0.061(5) 0.037(4) 0.012(5) 0.001(4) -0.000(4)
C51 0.041(5) 0.053(5) 0.025(4) 0.011(4) -0.006(4) -0.001(4)
C52 0.032(4) 0.060(5) 0.047(4) 0.005(4) -0.000(4) -0.003(4)
C53 0.047(5) 0.062(6) 0.066(5) 0.010(4) -0.011(4) 0.007(5)
C54 0.039(5) 0.060(6) 0.051(5) 0.017(4) 0.001(4) 0.013(5)
C55 0.027(4) 0.047(4) 0.056(5) -0.002(4) 0.001(4) 0.004(4)
C56 0.043(5) 0.044(5) 0.069(5) -0.003(4) -0.006(4) -0.002(4)
C57 0.039(5) 0.028(4) 0.051(5) -0.002(4) 0.002(4) -0.002(4)
C58 0.066(5) 0.040(4) 0.033(4) -0.011(4) 0.007(4) -0.005(4)
C59 0.093(6) 0.043(4) 0.032(4) 0.003(4) 0.017(4) 0.008(4)
C60 0.114(7) 0.029(4) 0.028(4) 0.002(5) 0.019(5) 0.004(4)
C61 0.030(4) 0.032(5) 0.038(5) 0.005(4) 0.001(4) -0.015(4)
C62 0.053(6) 0.044(6) 0.038(5) 0.003(5) -0.010(4) -0.008(4)

loop_
_atom_type_symbol
_atom_type_description
_atom_type_scat_dispersion_real
_atom_type_scat_dispersion_imag
_atom_type_scat_source
C C 0.0033 0.0016
;
International Tables for Crystallography
(1992, Vol. C, Tables 4.2.6.8 and 6.1.1.4)
;
H H 0.0000 0.0000
;
International Tables for Crystallography
(1992, Vol. C, Table 6.1.1.4)
;
N N 0.0061 0.0033
;
International Tables for Crystallography
(1992, Vol. C, Tables 4.2.6.8 and 6.1.1.4)
;
O O 0.0106 0.0060
;
International Tables for Crystallography
(1992, Vol. C, Tables 4.2.6.8 and 6.1.1.4)
;
S S 0.1246 0.1234
;
International Tables for Crystallography
(1992, Vol. C, Tables 4.2.6.8 and 6.1.1.4)
;
V V 0.3005 0.5294
;
International Tables for Crystallography
(1992, Vol. C, Tables 4.2.6.8 and 6.1.1.4)
;
W W -0.8490 6.8722
;
International Tables for Crystallography
(1992, Vol. C, Tables 4.2.6.8 and 6.1.1.4)
;

loop_
_geom_angle_atom_site_label_1
_geom_angle_atom_site_label_2
_geom_angle_atom_site_label_3
_geom_angle
_geom_angle_publ_flag
O1 W1 O2 85.43(18) yes
O1 W1 O3 86.63(17) yes
O1 W1 O4 154.19(18) yes
O1 W1 O5 71.53(15) yes
O1 W1 O6 102.8(2) yes
O2 W1 O3 152.78(18) yes
O2 W1 O4 90.11(18) yes
O2 W1 O5 71.44(16) yes
O2 W1 O6 103.1(2) yes
O3 W1 O4 85.83(18) yes
O3 W1 O5 81.35(16) yes
O3 W1 O6 104.1(2) yes
O4 W1 O5 82.94(16) yes
O4 W1 O6 102.9(2) yes
O5 W1 O6 172.17(18) yes
O1 W2 O5 72.82(16) yes
O1 W2 O7 86.51(18) yes
O1 W2 O8 89.96(18) yes
O1 W2 O9 154.67(17) yes
O1 W2 O10 102.0(2) yes
O5 W2 O7 72.22(15) yes
O5 W2 O8 82.46(16) yes
O5 W2 O9 81.86(15) yes
O5 W2 O10 172.18(18) yes
O7 W2 O8 154.35(18) yes
O7 W2 O9 86.53(17) yes
O7 W2 O10 101.94(18) yes
O8 W2 O9 85.89(18) yes
O8 W2 O10 103.64(19) yes
O9 W2 O10 103.3(2) yes
O2 W3 O5 71.80(15) yes
O2 W3 O7 85.63(18) yes
O2 W3 O11 154.72(17) yes
O2 W3 O12 86.62(18) yes
O2 W3 O13 101.92(19) yes
O5 W3 O7 72.38(15) yes
O5 W3 O11 83.16(15) yes
O5 W3 O12 81.77(15) yes
O5 W3 O13 171.72(17) yes
O7 W3 O11 90.13(18) yes
O7 W3 O12 154.14(17) yes
O7 W3 O13 102.18(19) yes
O11 W3 O12 86.45(17) yes
O11 W3 O13 103.34(19) yes
O12 W3 O13 103.54(19) yes
O3 W4 O14 90.56(18) yes
O3 W4 O15 84.56(17) yes
O3 W4 O16 161.02(17) yes
O3 W4 O17 81.80(16) yes
O3 W4 O18 99.86(19) yes
O14 W4 O15 154.81(18) yes
O14 W4 O16 89.14(18) yes
O14 W4 O17 71.75(15) yes
O14 W4 O18 101.7(2) yes
O15 W4 O16 87.67(17) yes
O15 W4 O17 83.08(16) yes
O15 W4 O18 103.5(2) yes
O16 W4 O17 80.09(15) yes
O16 W4 O18 98.78(19) yes
O17 W4 O18 173.28(18) yes
O8 W5 O14 87.14(18) yes
O8 W5 O17 79.46(16) yes
O8 W5 O19 84.30(18) yes
O8 W5 O20 160.81(18) yes
O8 W5 O21 97.93(19) yes
O14 W5 O17 70.47(15) yes
O14 W5 O19 153.79(18) yes
O14 W5 O20 90.23(19) yes
O14 W5 O21 100.8(2) yes
O17 W5 O19 83.61(16) yes
O17 W5 O20 81.74(16) yes
O17 W5 O21 170.87(18) yes
O19 W5 O20 89.82(18) yes
O19 W5 O21 104.9(2) yes
O20 W5 O21 101.23(19) yes
O9 W6 O19 85.47(17) yes
O9 W6 O22 89.41(17) yes
O9 W6 O23 159.58(18) yes
O9 W6 O24 80.93(15) yes
O9 W6 O25 100.23(19) yes
O19 W6 O22 152.92(19) yes
O19 W6 O23 86.79(18) yes
O19 W6 O24 82.36(16) yes
O19 W6 O25 104.4(2) yes
O22 W6 O23 88.93(18) yes
O22 W6 O24 70.57(16) yes
O22 W6 O25 102.6(2) yes
O23 W6 O24 79.33(16) yes
O23 W6 O25 100.0(2) yes
O24 W6 O25 173.15(17) yes
O11 W7 O22 87.02(17) yes
O11 W7 O24 80.59(15) yes
O11 W7 O26 84.41(17) yes
O11 W7 O27 160.52(17) yes
O11 W7 O28 99.31(18) yes
O22 W7 O24 70.67(16) yes
O22 W7 O26 153.55(17) yes
O22 W7 O27 90.02(18) yes
O22 W7 O28 102.47(19) yes
O24 W7 O26 83.24(15) yes
O24 W7 O27 80.26(16) yes
O24 W7 O28 173.14(17) yes
O26 W7 O27 89.81(18) yes
O26 W7 O28 103.59(19) yes
O27 W7 O28 100.13(18) yes
O12 W8 O26 84.54(17) yes
O12 W8 O29 90.10(18) yes
O12 W8 O30 159.68(18) yes
O12 W8 O31 81.07(15) yes
O12 W8 O32 99.84(19) yes
O26 W8 O29 154.71(17) yes
O26 W8 O30 86.82(17) yes
O26 W8 O31 83.48(15) yes
O26 W8 O32 103.41(19) yes
O29 W8 O30 89.90(18) yes
O29 W8 O31 71.26(16) yes
O29 W8 O32 101.9(2) yes
O30 W8 O31 79.70(16) yes
O30 W8 O32 100.04(19) yes
O31 W8 O32 173.10(18) yes
O4 W9 O15 84.12(17) yes
O4 W9 O29 87.71(17) yes
O4 W9 O31 80.41(16) yes
O4 W9 O33 160.52(19) yes
O4 W9 O34 99.5(2) yes
O15 W9 O29 153.82(19) yes
O15 W9 O31 83.05(16) yes
O15 W9 O33 88.93(17) yes
O15 W9 O34 104.2(2) yes
O29 W9 O31 71.06(16) yes
O29 W9 O33 90.64(18) yes
O29 W9 O34 101.6(2) yes
O31 W9 O33 80.70(16) yes
O31 W9 O34 172.69(17) yes
O33 W9 O34 99.8(2) yes
O33 W10 O35 87.50(17) yes
O33 W10 O36 88.80(17) yes
O33 W10 O37 160.71(18) yes
O33 W10 O38 80.13(16) yes
O33 W10 O39 99.9(2) yes
O35 W10 O36 152.97(19) yes
O35 W10 O37 85.50(17) yes
O35 W10 O38 82.67(16) yes
O35 W10 O39 104.3(2) yes
O36 W10 O37 89.31(17) yes
O36 W10 O38 70.31(16) yes
O36 W10 O39 102.7(2) yes
O37 W10 O38 81.17(15) yes
O37 W10 O39 99.3(2) yes
O38 W10 O39 173.02(18) yes
O16 W11 O35 87.96(17) yes
O16 W11 O40 91.05(18) yes
O16 W11 O41 161.01(17) yes
O16 W11 O42 81.36(16) yes
O16 W11 O43 100.22(19) yes
O35 W11 O40 154.73(18) yes
O35 W11 O41 84.32(17) yes
O35 W11 O42 83.59(16) yes
O35 W11 O43 104.0(2) yes
O40 W11 O41 88.62(18) yes
O40 W11 O42 71.31(16) yes
O40 W11 O43 101.0(2) yes
O41 W11 O42 80.55(15) yes
O41 W11 O43 98.48(19) yes
O42 W11 O43 172.23(19) yes
O20 W12 O40 88.31(18) yes
O20 W12 O42 79.31(15) yes
O20 W12 O44 87.50(18) yes
O20 W12 O45 160.43(17) yes
O20 W12 O46 99.77(19) yes
O40 W12 O42 70.58(16) yes
O40 W12 O44 153.69(18) yes
O40 W12 O45 90.40(18) yes
O40 W12 O46 102.6(2) yes
O42 W12 O44 83.12(16) yes
O42 W12 O45 81.85(16) yes
O42 W12 O46 173.05(18) yes
O44 W12 O45 85.03(18) yes
O44 W12 O46 103.8(2) yes
O45 W12 O46 99.57(19) yes
O23 W13 O44 89.24(18) yes
O23 W13 O47 90.09(17) yes
O23 W13 O48 161.36(18) yes
O23 W13 O49 80.89(16) yes
O23 W13 O50 99.9(2) yes
O44 W13 O47 155.72(18) yes
O44 W13 O48 84.30(18) yes
O44 W13 O49 84.49(16) yes
O44 W13 O50 103.6(2) yes
O47 W13 O48 88.71(18) yes
O47 W13 O49 71.45(15) yes
O47 W13 O50 100.47(19) yes
O48 W13 O49 81.10(15) yes
O48 W13 O50 98.61(19) yes
O49 W13 O50 171.91(17) yes
O27 W14 O47 88.56(17) yes
O27 W14 O51 87.00(17) yes
O27 W14 O52 159.79(17) yes
O27 W14 O53 98.93(19) yes
O47 W14 O51 153.28(17) yes
O47 W14 O52 90.10(17) yes
O47 W14 O53 102.59(19) yes
O51 W14 O52 85.17(17) yes
O51 W14 O53 104.13(19) yes
O52 W14 O53 101.04(19) yes
O30 W15 O36 89.59(17) yes
O30 W15 O38 79.84(15) yes
O30 W15 O51 89.41(17) yes
O30 W15 O54 160.51(18) yes
O30 W15 O55 99.88(19) yes
O36 W15 O38 69.79(16) yes
O36 W15 O51 152.86(17) yes
O36 W15 O54 87.37(18) yes
O36 W15 O55 103.4(2) yes
O38 W15 O51 83.35(15) yes
O38 W15 O54 81.04(15) yes
O38 W15 O55 173.20(18) yes
O51 W15 O54 84.62(18) yes
O51 W15 O55 103.45(19) yes
O54 W15 O55 99.55(19) yes
O52 W16 O54 85.89(18) yes
O52 W16 O56 154.11(17) yes
O52 W16 O57 87.01(17) yes
O52 W16 O58 81.92(15) yes
O52 W16 O59 104.12(19) yes
O54 W16 O56 89.77(18) yes
O54 W16 O57 153.54(18) yes
O54 W16 O58 82.45(15) yes
O54 W16 O59 104.9(2) yes
O56 W16 O57 85.60(18) yes
O56 W16 O58 72.20(15) yes
O56 W16 O59 101.7(2) yes
O57 W16 O58 71.32(16) yes
O57 W16 O59 101.5(2) yes
O58 W16 O59 170.63(17) yes
O37 W17 O41 85.21(18) yes
O37 W17 O56 87.80(18) yes
O37 W17 O58 81.49(15) yes
O37 W17 O60 154.05(17) yes
O37 W17 O61 103.8(2) yes
O41 W17 O56 154.13(17) yes
O41 W17 O58 82.09(15) yes
O41 W17 O60 88.77(18) yes
O41 W17 O61 103.9(2) yes
O56 W17 O58 72.25(15) yes
O56 W17 O60 86.70(18) yes
O56 W17 O61 102.0(2) yes
O58 W17 O60 72.68(15) yes
O58 W17 O61 172.19(18) yes
O60 W17 O61 102.1(2) yes
O45 W18 O48 85.43(18) yes
O45 W18 O57 154.29(18) yes
O45 W18 O58 83.21(16) yes
O45 W18 O60 87.64(18) yes
O45 W18 O62 103.6(2) yes
O48 W18 O57 89.33(18) yes
O48 W18 O58 81.85(16) yes
O48 W18 O60 153.72(18) yes
O48 W18 O62 103.5(2) yes
O57 W18 O58 71.12(15) yes
O57 W18 O60 86.02(18) yes
O57 W18 O62 102.1(2) yes
O58 W18 O60 72.17(15) yes
O58 W18 O62 171.51(18) yes
O60 W18 O62 102.7(2) yes
O3 V4 O14 90.56(18) yes
O3 V4 O15 84.56(17) yes
O3 V4 O16 161.02(17) yes
O3 V4 O17 81.80(16) yes
O3 V4 O18 99.86(19) yes
O14 V4 O15 154.81(18) yes
O14 V4 O16 89.14(18) yes
O14 V4 O17 71.75(15) yes
O14 V4 O18 101.7(2) yes
O15 V4 O16 87.67(17) yes
O15 V4 O17 83.08(16) yes
O15 V4 O18 103.5(2) yes
O16 V4 O17 80.09(15) yes
O16 V4 O18 98.78(19) yes
O17 V4 O18 173.28(18) yes
O8 V5 O14 87.14(18) yes
O8 V5 O19 84.30(18) yes
O8 V5 O20 160.81(18) yes
O8 V5 O21 97.93(19) yes
O14 V5 O19 153.79(18) yes
O14 V5 O20 90.23(19) yes
O14 V5 O21 100.8(2) yes
O19 V5 O20 89.82(18) yes
O19 V5 O21 104.9(2) yes
O20 V5 O21 101.23(19) yes
O9 V6 O19 85.47(17) yes
O9 V6 O22 89.41(17) yes
O9 V6 O23 159.58(18) yes
O9 V6 O25 100.23(19) yes
O19 V6 O22 152.92(19) yes
O19 V6 O23 86.79(18) yes
O19 V6 O25 104.4(2) yes
O22 V6 O23 88.93(18) yes
O22 V6 O25 102.6(2) yes
O23 V6 O25 100.0(2) yes
O11 V7 O22 87.02(17) yes
O11 V7 O26 84.41(17) yes
O11 V7 O27 160.52(17) yes
O11 V7 O28 99.31(18) yes
O22 V7 O26 153.55(17) yes
O22 V7 O27 90.02(18) yes
O22 V7 O28 102.47(19) yes
O26 V7 O27 89.81(18) yes
O26 V7 O28 103.59(19) yes
O27 V7 O28 100.13(18) yes
O12 V8 O26 84.54(17) yes
O12 V8 O29 90.10(18) yes
O12 V8 O30 159.68(18) yes
O12 V8 O31 81.07(15) yes
O12 V8 O32 99.84(19) yes
O26 V8 O29 154.71(17) yes
O26 V8 O30 86.82(17) yes
O26 V8 O31 83.48(15) yes
O26 V8 O32 103.41(19) yes
O29 V8 O30 89.90(18) yes
O29 V8 O31 71.26(16) yes
O29 V8 O32 101.9(2) yes
O30 V8 O31 79.70(16) yes
O30 V8 O32 100.04(19) yes
O31 V8 O32 173.10(18) yes
O4 V9 O15 84.12(17) yes
O4 V9 O29 87.71(17) yes
O4 V9 O31 80.41(16) yes
O4 V9 O33 160.52(19) yes
O4 V9 O34 99.5(2) yes
O15 V9 O29 153.82(19) yes
O15 V9 O31 83.05(16) yes
O15 V9 O33 88.93(17) yes
O15 V9 O34 104.2(2) yes
O29 V9 O31 71.06(16) yes
O29 V9 O33 90.64(18) yes
O29 V9 O34 101.6(2) yes
O31 V9 O33 80.70(16) yes
O31 V9 O34 172.69(17) yes
O33 V9 O34 99.8(2) yes
O33 V10 O35 87.50(17) yes
O33 V10 O36 88.80(17) yes
O33 V10 O37 160.71(18) yes
O33 V10 O39 99.9(2) yes
O35 V10 O36 152.97(19) yes
O35 V10 O37 85.50(17) yes
O35 V10 O39 104.3(2) yes
O36 V10 O37 89.31(17) yes
O36 V10 O39 102.7(2) yes
O37 V10 O39 99.3(2) yes
O16 V11 O35 87.96(17) yes
O16 V11 O40 91.05(18) yes
O16 V11 O41 161.01(17) yes
O16 V11 O42 81.36(16) yes
O16 V11 O43 100.22(19) yes
O35 V11 O40 154.73(18) yes
O35 V11 O41 84.32(17) yes
O35 V11 O42 83.59(16) yes
O35 V11 O43 104.0(2) yes
O40 V11 O41 88.62(18) yes
O40 V11 O42 71.31(16) yes
O40 V11 O43 101.0(2) yes
O41 V11 O42 80.55(15) yes
O41 V11 O43 98.48(19) yes
O42 V11 O43 172.23(19) yes
O20 V12 O40 88.31(18) yes
O20 V12 O44 87.50(18) yes
O20 V12 O45 160.43(17) yes
O20 V12 O46 99.77(19) yes
O40 V12 O44 153.69(18) yes
O40 V12 O45 90.40(18) yes
O40 V12 O46 102.6(2) yes
O44 V12 O45 85.03(18) yes
O44 V12 O46 103.8(2) yes
O45 V12 O46 99.57(19) yes
O23 V13 O44 89.24(18) yes
O23 V13 O47 90.09(17) yes
O23 V13 O48 161.36(18) yes
O23 V13 O49 80.89(16) yes
O23 V13 O50 99.9(2) yes
O44 V13 O47 155.72(18) yes
O44 V13 O48 84.30(18) yes
O44 V13 O49 84.49(16) yes
O44 V13 O50 103.6(2) yes
O47 V13 O48 88.71(18) yes
O47 V13 O49 71.45(15) yes
O47 V13 O50 100.47(19) yes
O48 V13 O49 81.10(15) yes
O48 V13 O50 98.61(19) yes
O49 V13 O50 171.91(17) yes
O27 V14 O47 88.56(17) yes
O27 V14 O51 87.00(17) yes
O27 V14 O52 159.79(17) yes
O27 V14 O53 98.93(19) yes
O47 V14 O51 153.28(17) yes
O47 V14 O52 90.10(17) yes
O47 V14 O53 102.59(19) yes
O51 V14 O52 85.17(17) yes
O51 V14 O53 104.13(19) yes
O52 V14 O53 101.04(19) yes
O30 V15 O36 89.59(17) yes
O30 V15 O51 89.41(17) yes
O30 V15 O54 160.51(18) yes
O30 V15 O55 99.88(19) yes
O36 V15 O51 152.86(17) yes
O36 V15 O54 87.37(18) yes
O36 V15 O55 103.4(2) yes
O51 V15 O54 84.62(18) yes
O51 V15 O55 103.45(19) yes
O54 V15 O55 99.55(19) yes
O5 S1 O17 108.3(3) yes
O5 S1 O24 107.9(3) yes
O5 S1 O31 107.4(3) yes
O17 S1 O24 110.6(3) yes
O17 S1 O31 110.8(3) yes
O24 S1 O31 111.8(3) yes
O38 S2 O42 111.0(3) yes
O38 S2 O49 110.7(3) yes
O38 S2 O58 107.8(3) yes
O42 S2 O49 110.9(3) yes
O42 S2 O58 108.4(3) yes
O49 S2 O58 107.9(3) yes
W1 O1 W2 127.4(2) yes
W1 O2 W3 128.0(3) yes
W1 O3 W4 152.6(3) yes
W1 O3 V4 152.6(3) yes
W1 O4 W9 152.5(3) yes
W1 O4 V9 152.5(3) yes
W1 O5 W2 88.19(12) yes
W1 O5 W3 88.75(13) yes
W1 O5 S1 125.9(3) yes
W2 O5 W3 88.41(13) yes
W2 O5 S1 126.7(3) yes
W3 O5 S1 126.5(2) yes
W2 O7 W3 126.9(3) yes
W2 O8 W5 153.5(3) yes
W2 O8 V5 153.5(3) yes
W2 O9 W6 151.9(3) yes
W2 O9 V6 151.9(3) yes
W3 O11 W7 152.2(3) yes
W3 O11 V7 152.2(3) yes
W3 O12 W8 151.8(3) yes
W3 O12 V8 151.8(3) yes
W4 O17 S1 128.2(3) yes
W5 O17 S1 127.5(3) yes
V4 O17 S1 128.2(3) yes
W6 O24 S1 127.9(3) yes
W7 O24 S1 127.8(3) yes
W8 O31 S1 128.1(3) yes
W9 O31 S1 129.2(3) yes
V8 O31 S1 128.1(3) yes
V9 O31 S1 129.2(3) yes
W10 O37 W17 152.9(3) yes
W17 O37 V10 152.9(3) yes
W10 O38 S2 127.3(3) yes
W15 O38 S2 128.0(3) yes
W11 O41 W17 153.2(3) yes
W17 O41 V11 153.2(3) yes
W11 O42 S2 128.2(3) yes
W12 O42 S2 127.6(3) yes
V11 O42 S2 128.2(3) yes
W12 O45 W18 151.8(3) yes
W18 O45 V12 151.8(3) yes
W13 O48 W18 153.1(3) yes
W18 O48 V13 153.1(3) yes
W13 O49 S2 128.7(3) yes
V13 O49 S2 128.7(3) yes
W14 O52 W16 151.7(3) yes
W16 O52 V14 151.7(3) yes
W15 O54 W16 152.4(3) yes
W16 O54 V15 152.4(3) yes
W16 O56 W17 127.8(3) yes
W16 O57 W18 129.1(3) yes
W16 O58 W17 87.70(12) yes
W16 O58 W18 88.34(12) yes
W16 O58 S2 127.5(3) yes
W17 O58 W18 87.77(12) yes
W17 O58 S2 126.6(3) yes
W18 O58 S2 126.0(3) yes
W17 O60 W18 127.3(2) yes
C1 N1 C4 108.9(5) yes
C1 N1 C7 107.4(4) yes
C1 N1 C10 110.5(5) yes
C4 N1 C7 110.2(5) yes
C4 N1 C10 109.6(5) yes
C7 N1 C10 110.2(5) yes
N1 C1 C2 116.3(5) yes
C1 C2 C3 111.8(6) yes
N1 C4 C5 116.3(5) yes
C4 C5 C6 111.3(6) yes
N1 C7 C8 115.7(5) yes
C7 C8 C9 111.0(6) yes
N1 C10 C11 115.6(6) yes
C10 C11 C12 119.1(9) yes
C13 N2 C16 107.8(4) yes
C13 N2 C19 110.2(5) yes
C13 N2 C22 110.7(5) yes
C16 N2 C19 110.6(5) yes
C16 N2 C22 110.3(5) yes
C19 N2 C22 107.3(5) yes
N2 C13 C14 115.0(5) yes
C13 C14 C15 112.3(6) yes
N2 C16 C17 116.6(5) yes
C16 C17 C18 111.1(6) yes
N2 C19 C20 116.3(5) yes
C19 C20 C21 110.9(6) yes
N2 C22 C23 116.2(5) yes
C22 C23 C24 109.9(6) yes
C25 N3 C28 111.7(5) yes
C25 N3 C31 109.1(5) yes
C25 N3 C34 107.4(5) yes
C28 N3 C31 109.2(5) yes
C28 N3 C34 108.5(5) yes
C31 N3 C34 110.8(5) yes
N3 C25 C26 118.5(6) yes
C25 C26 C27 107.6(7) yes
N3 C28 C29 116.9(6) yes
C28 C29 C30 108.9(7) yes
N3 C31 C32 116.4(5) yes
C31 C32 C33 110.5(6) yes
N3 C34 C35 116.9(5) yes
C34 C35 C36 111.4(6) yes
C37 N4 C40 110.0(5) yes
C37 N4 C43 107.6(5) yes
C37 N4 C46 108.7(5) yes
C40 N4 C43 110.3(5) yes
C40 N4 C46 109.0(5) yes
C43 N4 C46 111.2(5) yes
N4 C37 C38 116.5(6) yes
C37 C38 C39 109.2(7) yes
N4 C40 C41 117.0(6) yes
C40 C41 C42 111.6(6) yes
N4 C43 C44 116.2(6) yes
C43 C44 C45 111.8(7) yes
N4 C46 C47 116.8(6) yes
C46 C47 C48 110.7(7) yes
C49 N5 C52 107.3(5) yes
C49 N5 C55 109.9(5) yes
C49 N5 C58 110.7(6) yes
C52 N5 C55 109.9(5) yes
C52 N5 C58 108.3(6) yes
C55 N5 C58 110.6(5) yes
N5 C49 C50 117.1(6) yes
C49 C50 C51 111.2(7) yes
N5 C52 C53 117.3(6) yes
C52 C53 C54 112.3(7) yes
N5 C55 C56 117.0(7) yes
C55 C56 C57 111.9(7) yes
N5 C58 C59 116.9(7) yes
C58 C59 C60 112.4(8) yes
N6 C61 C62 177.9(9) yes

loop_
_geom_bond_atom_site_label_1
_geom_bond_atom_site_label_2
_geom_bond_distance
_geom_bond_publ_flag
W1 O1 1.937(5) yes
W1 O2 1.913(4) yes
W1 O3 1.912(4) yes
W1 O4 1.890(5) yes
W1 O5 2.486(4) yes
W1 O6 1.688(5) yes
W2 O1 1.899(5) yes
W2 O5 2.456(4) yes
W2 O7 1.921(4) yes
W2 O8 1.866(4) yes
W2 O9 1.909(4) yes
W2 O10 1.705(5) yes
W3 O2 1.935(5) yes
W3 O5 2.457(4) yes
W3 O7 1.908(4) yes
W3 O11 1.873(4) yes
W3 O12 1.914(4) yes
W3 O13 1.708(5) yes
W4 O3 1.900(4) yes
W4 O14 1.897(5) yes
W4 O15 1.919(5) yes
W4 O16 1.901(4) yes
W4 O17 2.458(4) yes
W4 O18 1.693(5) yes
W5 O8 1.946(4) yes
W5 O14 1.911(5) yes
W5 O17 2.503(4) yes
W5 O19 1.887(4) yes
W5 O20 1.863(4) yes
W5 O21 1.686(5) yes
W6 O9 1.904(4) yes
W6 O19 1.913(4) yes
W6 O22 1.903(4) yes
W6 O23 1.912(4) yes
W6 O24 2.508(4) yes
W6 O25 1.685(5) yes
W7 O11 1.937(4) yes
W7 O22 1.909(5) yes
W7 O24 2.500(4) yes
W7 O26 1.891(4) yes
W7 O27 1.868(4) yes
W7 O28 1.698(4) yes
W8 O12 1.906(4) yes
W8 O26 1.923(4) yes
W8 O29 1.903(5) yes
W8 O30 1.879(4) yes
W8 O31 2.472(4) yes
W8 O32 1.687(4) yes
W9 O4 1.933(4) yes
W9 O15 1.902(4) yes
W9 O29 1.905(4) yes
W9 O31 2.479(4) yes
W9 O33 1.866(4) yes
W9 O34 1.699(5) yes
W10 O33 1.909(4) yes
W10 O35 1.898(4) yes
W10 O36 1.897(4) yes
W10 O37 1.907(4) yes
W10 O38 2.492(4) yes
W10 O39 1.688(5) yes
W11 O16 1.878(4) yes
W11 O35 1.912(5) yes
W11 O40 1.915(5) yes
W11 O41 1.933(4) yes
W11 O42 2.458(4) yes
W11 O43 1.694(5) yes
W12 O20 1.923(4) yes
W12 O40 1.901(5) yes
W12 O42 2.497(4) yes
W12 O44 1.922(5) yes
W12 O45 1.919(4) yes
W12 O46 1.697(5) yes
W13 O23 1.873(4) yes
W13 O44 1.899(4) yes
W13 O47 1.911(4) yes
W13 O48 1.927(4) yes
W13 O49 2.449(4) yes
W13 O50 1.697(5) yes
W14 O27 1.906(4) yes
W14 O47 1.891(4) yes
W14 O51 1.900(4) yes
W14 O52 1.913(4) yes
W14 O53 1.689(4) yes
W15 O30 1.896(4) yes
W15 O36 1.904(5) yes
W15 O38 2.510(4) yes
W15 O51 1.895(4) yes
W15 O54 1.935(4) yes
W15 O55 1.695(4) yes
W16 O52 1.909(4) yes
W16 O54 1.884(5) yes
W16 O56 1.901(4) yes
W16 O57 1.908(5) yes
W16 O58 2.487(4) yes
W16 O59 1.704(5) yes
W17 O37 1.894(4) yes
W17 O41 1.890(4) yes
W17 O56 1.924(4) yes
W17 O58 2.471(4) yes
W17 O60 1.909(5) yes
W17 O61 1.701(5) yes
W18 O45 1.900(4) yes
W18 O48 1.889(4) yes
W18 O57 1.927(5) yes
W18 O58 2.483(4) yes
W18 O60 1.924(5) yes
W18 O62 1.702(5) yes
V4 O3 1.900(4) yes
V4 O14 1.897(5) yes
V4 O15 1.919(5) yes
V4 O16 1.901(4) yes
V4 O17 2.458(4) yes
V4 O18 1.693(5) yes
V5 O8 1.946(4) yes
V5 O14 1.911(5) yes
V5 O19 1.887(4) yes
V5 O20 1.863(4) yes
V5 O21 1.686(5) yes
V6 O9 1.904(4) yes
V6 O19 1.913(4) yes
V6 O22 1.903(4) yes
V6 O23 1.912(4) yes
V6 O25 1.685(5) yes
V7 O11 1.937(4) yes
V7 O22 1.909(5) yes
V7 O26 1.891(4) yes
V7 O27 1.868(4) yes
V7 O28 1.698(4) yes
V8 O12 1.906(4) yes
V8 O26 1.923(4) yes
V8 O29 1.903(5) yes
V8 O30 1.879(4) yes
V8 O31 2.472(4) yes
V8 O32 1.687(4) yes
V9 O4 1.933(4) yes
V9 O15 1.902(4) yes
V9 O29 1.905(4) yes
V9 O31 2.479(4) yes
V9 O33 1.866(4) yes
V9 O34 1.699(5) yes
V10 O33 1.909(4) yes
V10 O35 1.898(4) yes
V10 O36 1.897(4) yes
V10 O37 1.907(4) yes
V10 O39 1.688(5) yes
V11 O16 1.878(4) yes
V11 O35 1.912(5) yes
V11 O40 1.915(5) yes
V11 O41 1.933(4) yes
V11 O42 2.458(4) yes
V11 O43 1.694(5) yes
V12 O20 1.923(4) yes
V12 O40 1.901(5) yes
V12 O44 1.922(5) yes
V12 O45 1.919(4) yes
V12 O46 1.697(5) yes
V13 O23 1.873(4) yes
V13 O44 1.899(4) yes
V13 O47 1.911(4) yes
V13 O48 1.927(4) yes
V13 O49 2.449(4) yes
V13 O50 1.697(5) yes
V14 O27 1.906(4) yes
V14 O47 1.891(4) yes
V14 O51 1.900(4) yes
V14 O52 1.913(4) yes
V14 O53 1.689(4) yes
V15 O30 1.896(4) yes
V15 O36 1.904(5) yes
V15 O51 1.895(4) yes
V15 O54 1.935(4) yes
V15 O55 1.695(4) yes
S1 O5 1.514(4) yes
S1 O17 1.473(4) yes
S1 O24 1.460(5) yes
S1 O31 1.460(5) yes
S2 O38 1.466(5) yes
S2 O42 1.472(4) yes
S2 O49 1.462(4) yes
S2 O58 1.506(4) yes
N1 C1 1.537(7) yes
N1 C4 1.517(8) yes
N1 C7 1.525(7) yes
N1 C10 1.515(8) yes
C1 C2 1.498(9) yes
C2 C3 1.512(10) yes
C4 C5 1.504(9) yes
C5 C6 1.508(10) yes
C7 C8 1.504(8) yes
C8 C9 1.521(10) yes
C10 C11 1.511(11) yes
C11 C12 1.467(13) yes
N2 C13 1.527(7) yes
N2 C16 1.528(7) yes
N2 C19 1.515(8) yes
N2 C22 1.518(8) yes
C13 C14 1.508(8) yes
C14 C15 1.509(9) yes
C16 C17 1.506(8) yes
C17 C18 1.521(9) yes
C19 C20 1.500(9) yes
C20 C21 1.522(11) yes
C22 C23 1.511(9) yes
C23 C24 1.520(10) yes
N3 C25 1.525(8) yes
N3 C28 1.517(8) yes
N3 C31 1.517(8) yes
N3 C34 1.521(8) yes
C25 C26 1.494(12) yes
C26 C27 1.532(10) yes
C28 C29 1.507(11) yes
C29 C30 1.515(11) yes
C31 C32 1.505(9) yes
C32 C33 1.519(11) yes
C34 C35 1.505(9) yes
C35 C36 1.506(11) yes
N4 C37 1.545(8) yes
N4 C40 1.526(8) yes
N4 C43 1.517(8) yes
N4 C46 1.507(8) yes
C37 C38 1.496(10) yes
C38 C39 1.521(12) yes
C40 C41 1.498(10) yes
C41 C42 1.510(10) yes
C43 C44 1.498(9) yes
C44 C45 1.524(11) yes
C46 C47 1.516(11) yes
C47 C48 1.507(12) yes
N5 C49 1.530(8) yes
N5 C52 1.537(9) yes
N5 C55 1.516(9) yes
N5 C58 1.502(9) yes
C49 C50 1.485(11) yes
C50 C51 1.520(10) yes
C52 C53 1.486(12) yes
C53 C54 1.502(12) yes
C55 C56 1.489(11) yes
C56 C57 1.514(12) yes
C58 C59 1.504(11) yes
C59 C60 1.501(11) yes
N6 C61 1.150(11) yes
C61 C62 1.455(12) yes
